data_2243310
loop_
_publ_author_name
'Kiran Kumar, Haruvegowda'
'Yathirajan, Hemmige S.'
'Harish Chinthal, Chayanna'
'Foro, Sabine'
'Glidewell, Christopher'

_publ_section_title
;
 Crystal structures of the recreational drug
 <i>N</i>-(4-methoxyphenyl)piperazine (MeOPP) and three of its salts
;
_journal_coeditor_code ZL2772
_journal_issue 4
_journal_name_full 'Acta Crystallographica Section E'
_journal_page_first 488
_journal_page_last 495
_journal_paper_doi 10.1107/S2056989020002844
_journal_volume 76
_journal_year 2020
_chemical_formula_iupac 'C11 H17 N2 O +, C6 H2 N3 O7 -'
_chemical_formula_moiety 'C11 H17 N2 O +, C6 H2 N3 O7 -'
_chemical_formula_sum 'C17 H19 N5 O8'
_chemical_formula_weight 421.37
_chemical_name_systematic
;
4-(4-Methoxyphenyl)piperazin-1-ium 2,4,6-trinitrophenolate
;
_space_group_crystal_system monoclinic
_space_group_IT_number 14
_space_group_name_Hall '-P 2yn'
_space_group_name_H-M_alt 'P 1 21/n 1'
_atom_sites_solution_hydrogens mixed
_atom_sites_solution_primary dual
_audit_creation_method SHELXL-2014
_cell_angle_alpha 90
_cell_angle_beta 96.987(6)
_cell_angle_gamma 90
_cell_formula_units_Z 4
_cell_length_a 8.7568(6)
_cell_length_b 6.6292(5)
_cell_length_c 34.024(2)
_cell_measurement_reflns_used 4353
_cell_measurement_temperature 293(2)
_cell_measurement_theta_max 27.943
_cell_measurement_theta_min 2.781
_cell_volume 1960.4(2)
_computing_cell_refinement
;
CrysAlis RED (Oxford Diffraction, 2009)
;
_computing_data_collection
;
CrysAlis CCD (Oxford Diffraction, 2009)
;
_computing_data_reduction
;
CrysAlis RED (Oxford Diffraction, 2009)
;
_computing_molecular_graphics
;
PLATON (Spek, 2020)
;
_computing_publication_material
;
SHELXL-2014 (Sheldrick, 2015b) and PLATON (Spek, 2020)
;
_computing_structure_refinement
;
SHELXL-2014 (Sheldrick, 2015b)
;
_computing_structure_solution
;
SHELXT (Sheldrick, 2015a)
;
_diffrn_ambient_temperature 293(2)
_diffrn_measured_fraction_theta_full 0.999
_diffrn_measured_fraction_theta_max 0.923
_diffrn_measurement_device_type
;
Oxford Diffraction Xcalibur
with Sapphire CCD
;
_diffrn_measurement_method '\w scans'
_diffrn_radiation_monochromator graphite
_diffrn_radiation_type MoK\a
_diffrn_radiation_wavelength 0.71073
_diffrn_reflns_av_R_equivalents 0.0230
_diffrn_reflns_av_unetI/netI 0.0271
_diffrn_reflns_limit_h_max 11
_diffrn_reflns_limit_h_min -11
_diffrn_reflns_limit_k_max 8
_diffrn_reflns_limit_k_min -8
_diffrn_reflns_limit_l_max 42
_diffrn_reflns_limit_l_min -40
_diffrn_reflns_number 14483
_diffrn_reflns_theta_full 25.242
_diffrn_reflns_theta_max 27.943
_diffrn_reflns_theta_min 2.781
_diffrn_source 'Enhance (Mo) X-ray Source'
_diffrn_standards_decay_% 0
_diffrn_standards_interval_count 0
_diffrn_standards_interval_time 0
_diffrn_standards_number 0
_exptl_absorpt_coefficient_mu 0.115
_exptl_absorpt_correction_T_max 0.977
_exptl_absorpt_correction_T_min 0.844
_exptl_absorpt_correction_type multi-scan
_exptl_absorpt_process_details
;
(CrysAlis RED; Oxford Diffraction, 2009)
;
_exptl_crystal_colour yellow
_exptl_crystal_density_diffrn 1.428
_exptl_crystal_description plate
_exptl_crystal_F_000 880
_exptl_crystal_size_max 0.480
_exptl_crystal_size_mid 0.420
_exptl_crystal_size_min 0.200
_refine_diff_density_max 0.176
_refine_diff_density_min -0.179
_refine_ls_extinction_method none
_refine_ls_goodness_of_fit_ref 1.093
_refine_ls_hydrogen_treatment mixed
_refine_ls_matrix_type full
_refine_ls_number_parameters 333
_refine_ls_number_reflns 4353
_refine_ls_number_restraints 216
_refine_ls_restrained_S_all 1.072
_refine_ls_R_factor_all 0.0970
_refine_ls_R_factor_gt 0.0575
_refine_ls_shift/su_max 0.001
_refine_ls_shift/su_mean 0.000
_refine_ls_structure_factor_coef Fsqd
_refine_ls_weighting_details 'w=1/[\s^2^(Fo^2^)+(0.0408P)^2^+1.0520P] where P=(Fo^2^+2Fc^2^)/3'
_refine_ls_weighting_scheme calc
_refine_ls_wR_factor_gt 0.1196
_refine_ls_wR_factor_ref 0.1360
_reflns_number_gt 2844
_reflns_number_total 4353
_reflns_threshold_expression 'I > 2\s(I)'
_cod_data_source_file zl2772sup1.cif
_cod_data_source_block III
_cod_original_sg_symbol_H-M 'P 21/n'
_cod_database_code 2243310
_shelx_space_group_comment
;
The symmetry employed for this shelxl refinement is uniquely defined
by the following loop, which should always be used as a source of
symmetry information in preference to the above space-group names.
They are only intended as comments.
;
_shelx_estimated_absorpt_t_min 0.947
_shelx_estimated_absorpt_t_max 0.977
_shelxl_version_number 2.014

loop_
_space_group_symop_operation_xyz
'x, y, z'
'-x+1/2, y+1/2, -z+1/2'
'-x, -y, -z'
'x-1/2, -y-1/2, z-1/2'

loop_
_atom_site_type_symbol
_atom_site_label
_atom_site_fract_x
_atom_site_fract_y
_atom_site_fract_z
_atom_site_U_iso_or_equiv
_atom_site_adp_type
_atom_site_calc_flag
_atom_site_occupancy
_atom_site_disorder_assembly
_atom_site_disorder_group
N N1 0.0738(2) 0.1834(3) 0.59884(5) 0.0479(5) Uani d 1 . .
H H11 0.151(3) 0.169(4) 0.5830(7) 0.058 Uiso d 1 . .
H H12 -0.019(3) 0.169(4) 0.5837(7) 0.058 Uiso d 1 . .
C C2 0.0862(3) 0.0294(4) 0.63061(6) 0.0525(6) Uani d 1 . .
H H2A 0.0870 -0.1042 0.6190 0.063 Uiso calc 1 . .
H H2B -0.0021 0.0387 0.6452 0.063 Uiso calc 1 . .
C C3 0.2321(3) 0.0615(4) 0.65845(7) 0.0500(6) Uani d 1 . .
H H3A 0.2374 -0.0366 0.6797 0.060 Uiso calc 1 . .
H H3B 0.3205 0.0412 0.6443 0.060 Uiso calc 1 . .
N N4 0.23682(19) 0.2647(3) 0.67506(5) 0.0400(4) Uani d 1 . .
C C5 0.2311(3) 0.4129(4) 0.64346(6) 0.0466(6) Uani d 1 . .
H H5A 0.3190 0.3950 0.6290 0.056 Uiso calc 1 . .
H H5B 0.2362 0.5476 0.6547 0.056 Uiso calc 1 . .
C C6 0.0844(3) 0.3897(4) 0.61558(7) 0.0541(6) Uani d 1 . .
H H6A -0.0033 0.4153 0.6297 0.065 Uiso calc 1 . .
H H6B 0.0827 0.4874 0.5943 0.065 Uiso calc 1 . .
C C21 0.3552(2) 0.2940(3) 0.70738(6) 0.0395(5) Uani d 1 . .
C C22 0.3572(3) 0.1707(4) 0.74060(6) 0.0484(6) Uani d 1 . .
H H22 0.2840 0.0692 0.7409 0.058 Uiso calc 1 . .
C C23 0.4660(3) 0.1966(4) 0.77304(6) 0.0544(7) Uani d 1 . .
H H23 0.4667 0.1108 0.7947 0.065 Uiso calc 1 . .
C C24 0.5738(3) 0.3482(4) 0.77367(6) 0.0528(6) Uani d 1 . .
C C25 0.5737(3) 0.4715(4) 0.74137(7) 0.0562(7) Uani d 1 . .
H H25 0.6457 0.5747 0.7415 0.067 Uiso calc 1 . .
C C26 0.4657(3) 0.4422(4) 0.70826(6) 0.0487(6) Uani d 1 . .
H H26 0.4684 0.5247 0.6862 0.058 Uiso calc 1 . .
O O24 0.6749(2) 0.3618(3) 0.80799(5) 0.0735(6) Uani d 1 . .
C C27 0.7871(4) 0.5171(6) 0.81017(8) 0.1008(13) Uani d 1 . .
H H27A 0.8500 0.5107 0.8353 0.151 Uiso calc 1 . .
H H27B 0.8505 0.4998 0.7893 0.151 Uiso calc 1 . .
H H27C 0.7368 0.6458 0.8074 0.151 Uiso calc 1 . .
C C31 0.3734(2) 0.2329(3) 0.52703(6) 0.0356(5) Uani d 1 . .
O O31 0.32183(18) 0.2105(3) 0.55895(4) 0.0597(5) Uani d 1 . .
C C33 0.5987(2) 0.2562(3) 0.48889(6) 0.0370(5) Uani d 1 . .
H H33 0.7047 0.2625 0.4888 0.044 Uiso calc 1 A 1
C C34 0.5007(2) 0.2576(3) 0.45381(6) 0.0383(5) Uani d 1 . .
C C35 0.3436(2) 0.2518(3) 0.45352(6) 0.0393(5) Uani d 1 . .
H H35 0.2796 0.2548 0.4296 0.047 Uiso calc 1 B 3
C C32 0.5365(2) 0.2455(3) 0.52377(6) 0.0339(4) Uani d 0.531(16) C 1
N N32 0.6471(5) 0.244(2) 0.55966(13) 0.036(3) Uani d 0.531(16) C 1
O O32 0.6107(6) 0.1681(18) 0.58975(13) 0.068(2) Uani d 0.531(16) C 1
O O33 0.7762(6) 0.3080(16) 0.55749(18) 0.0608(18) Uani d 0.531(16) C 1
C C42 0.5365(2) 0.2455(3) 0.52377(6) 0.0339(4) Uani d 0.469(16) C 2
N N42 0.6434(7) 0.242(3) 0.55983(17) 0.056(5) Uani d 0.469(16) C 2
O O42 0.6039(6) 0.306(2) 0.59065(15) 0.071(3) Uani d 0.469(16) C 2
O O43 0.7755(7) 0.191(2) 0.5573(2) 0.073(2) Uani d 0.469(16) C 2
N N34 0.5657(2) 0.2627(3) 0.41672(5) 0.0514(5) Uani d 1 . .
O O34 0.7052(2) 0.2600(3) 0.41785(5) 0.0689(5) Uani d 1 . .
O O35 0.4782(2) 0.2684(3) 0.38591(5) 0.0800(6) Uani d 1 . .
C C36 0.2819(2) 0.2416(3) 0.48841(6) 0.0370(5) Uani d 0.62(6) C 3
N N36 0.1151(5) 0.2315(18) 0.4864(3) 0.056(3) Uani d 0.62(6) C 3
O O36 0.0431(11) 0.178(4) 0.4554(4) 0.096(4) Uani d 0.62(6) C 3
O O37 0.0549(12) 0.301(3) 0.5138(3) 0.084(3) Uani d 0.62(6) C 3
C C46 0.2819(2) 0.2416(3) 0.48841(6) 0.0370(5) Uani d 0.38(6) C 4
N N46 0.1144(7) 0.238(3) 0.4844(3) 0.055(5) Uani d 0.38(6) C 4
O O46 0.0441(16) 0.215(5) 0.4518(4) 0.080(5) Uani d 0.38(6) C 4
O O47 0.0510(15) 0.227(9) 0.5144(4) 0.089(7) Uani d 0.38(6) C 4

loop_
_atom_site_aniso_label
_atom_site_aniso_U_11
_atom_site_aniso_U_22
_atom_site_aniso_U_33
_atom_site_aniso_U_12
_atom_site_aniso_U_13
_atom_site_aniso_U_23
N1 0.0325(10) 0.0750(15) 0.0359(10) -0.0069(10) 0.0025(8) -0.0021(10)
C2 0.0542(14) 0.0582(16) 0.0448(13) -0.0104(12) 0.0050(11) -0.0058(11)
C3 0.0576(14) 0.0484(15) 0.0423(12) -0.0008(11) -0.0007(10) -0.0018(11)
N4 0.0431(10) 0.0433(11) 0.0332(8) -0.0024(8) 0.0034(7) 0.0004(8)
C5 0.0506(13) 0.0499(14) 0.0379(11) -0.0036(11) 0.0001(10) 0.0040(10)
C6 0.0508(14) 0.0640(17) 0.0457(13) 0.0036(12) -0.0017(11) 0.0073(12)
C21 0.0395(11) 0.0485(14) 0.0314(10) -0.0006(10) 0.0080(8) -0.0022(9)
C22 0.0515(13) 0.0573(15) 0.0371(12) -0.0095(12) 0.0078(10) 0.0040(10)
C23 0.0574(15) 0.0734(18) 0.0328(11) -0.0057(13) 0.0074(10) 0.0102(11)
C24 0.0456(13) 0.0809(19) 0.0312(11) -0.0042(13) 0.0024(9) -0.0026(12)
C25 0.0540(14) 0.0710(18) 0.0425(13) -0.0193(13) 0.0018(11) 0.0005(12)
C26 0.0535(14) 0.0582(16) 0.0341(11) -0.0094(12) 0.0039(10) 0.0061(10)
O24 0.0634(11) 0.1146(17) 0.0390(9) -0.0199(11) -0.0082(8) 0.0053(10)
C27 0.082(2) 0.160(4) 0.0538(17) -0.051(2) -0.0169(15) 0.003(2)
C31 0.0367(10) 0.0329(11) 0.0372(11) 0.0006(9) 0.0038(8) -0.0029(9)
O31 0.0439(9) 0.0975(15) 0.0388(8) -0.0007(9) 0.0093(7) 0.0006(9)
C33 0.0345(10) 0.0303(11) 0.0469(11) -0.0010(9) 0.0081(9) 0.0000(9)
C34 0.0459(12) 0.0340(11) 0.0361(10) -0.0020(10) 0.0089(9) 0.0014(9)
C35 0.0472(12) 0.0343(11) 0.0345(10) -0.0022(10) -0.0033(9) 0.0010(9)
C32 0.0349(10) 0.0298(11) 0.0351(10) -0.0001(9) -0.0032(8) -0.0027(9)
N32 0.029(4) 0.035(5) 0.038(5) -0.004(4) -0.022(4) 0.005(4)
O32 0.072(3) 0.094(6) 0.034(2) -0.018(3) -0.0095(17) 0.013(3)
O33 0.033(2) 0.075(4) 0.070(3) -0.002(3) -0.0091(17) 0.010(3)
C42 0.0349(10) 0.0298(11) 0.0351(10) -0.0001(9) -0.0032(8) -0.0027(9)
N42 0.062(7) 0.050(8) 0.058(7) 0.003(6) 0.022(5) -0.013(6)
O42 0.069(3) 0.095(7) 0.044(3) 0.005(3) -0.0066(19) -0.007(3)
O43 0.036(3) 0.096(7) 0.080(3) 0.014(3) -0.015(2) -0.013(4)
N34 0.0644(13) 0.0488(12) 0.0427(11) -0.0041(11) 0.0135(10) 0.0020(9)
O34 0.0609(11) 0.0862(14) 0.0653(11) 0.0002(11) 0.0300(9) 0.0074(10)
O35 0.0879(14) 0.1139(18) 0.0383(9) -0.0126(13) 0.0081(9) 0.0024(11)
C36 0.0324(10) 0.0363(11) 0.0414(11) -0.0010(9) 0.0011(8) -0.0007(9)
N36 0.034(4) 0.069(5) 0.060(6) 0.012(4) -0.016(4) -0.003(4)
O36 0.049(4) 0.147(9) 0.085(6) -0.019(4) -0.020(4) -0.037(7)
O37 0.046(4) 0.129(8) 0.079(5) 0.024(4) 0.018(3) 0.006(3)
C46 0.0324(10) 0.0363(11) 0.0414(11) -0.0010(9) 0.0011(8) -0.0007(9)
N46 0.045(8) 0.075(9) 0.049(8) -0.023(7) 0.020(7) 0.014(7)
O46 0.043(6) 0.138(11) 0.054(6) 0.015(7) -0.010(5) 0.013(8)
O47 0.038(5) 0.18(2) 0.043(6) -0.017(7) 0.006(4) 0.012(6)

loop_
_atom_type_symbol
_atom_type_description
_atom_type_scat_dispersion_real
_atom_type_scat_dispersion_imag
_atom_type_scat_source
C C 0.0033 0.0016 'International Tables Vol C Tables 4.2.6.8 and 6.1.1.4'
H H 0.0000 0.0000 'International Tables Vol C Tables 4.2.6.8 and 6.1.1.4'
N N 0.0061 0.0033 'International Tables Vol C Tables 4.2.6.8 and 6.1.1.4'
O O 0.0106 0.0060 'International Tables Vol C Tables 4.2.6.8 and 6.1.1.4'

loop_
_geom_angle_atom_site_label_1
_geom_angle_atom_site_label_2
_geom_angle_atom_site_label_3
_geom_angle_site_symmetry_1
_geom_angle_site_symmetry_3
_geom_angle
_geom_angle_publ_flag
C6 N1 C2 . . 111.14(18) ?
C6 N1 H11 . . 107.7(16) ?
C2 N1 H11 . . 111.3(15) ?
C6 N1 H12 . . 108.7(16) ?
C2 N1 H12 . . 108.8(16) ?
H11 N1 H12 . . 109(2) ?
N1 C2 C3 . . 110.02(19) ?
N1 C2 H2A . . 109.7 ?
C3 C2 H2A . . 109.7 ?
N1 C2 H2B . . 109.7 ?
C3 C2 H2B . . 109.7 ?
H2A C2 H2B . . 108.2 ?
N4 C3 C2 . . 110.8(2) ?
N4 C3 H3A . . 109.5 ?
C2 C3 H3A . . 109.5 ?
N4 C3 H3B . . 109.5 ?
C2 C3 H3B . . 109.5 ?
H3A C3 H3B . . 108.1 ?
C21 N4 C5 . . 115.72(17) ?
C21 N4 C3 . . 114.01(17) ?
C5 N4 C3 . . 109.92(17) ?
N4 C5 C6 . . 110.26(19) ?
N4 C5 H5A . . 109.6 ?
C6 C5 H5A . . 109.6 ?
N4 C5 H5B . . 109.6 ?
C6 C5 H5B . . 109.6 ?
H5A C5 H5B . . 108.1 ?
N1 C6 C5 . . 110.2(2) ?
N1 C6 H6A . . 109.6 ?
C5 C6 H6A . . 109.6 ?
N1 C6 H6B . . 109.6 ?
C5 C6 H6B . . 109.6 ?
H6A C6 H6B . . 108.1 ?
C26 C21 C22 . . 117.5(2) ?
C26 C21 N4 . . 123.74(19) ?
C22 C21 N4 . . 118.75(19) ?
C23 C22 C21 . . 121.1(2) ?
C23 C22 H22 . . 119.5 ?
C21 C22 H22 . . 119.5 ?
C24 C23 C22 . . 120.6(2) ?
C24 C23 H23 . . 119.7 ?
C22 C23 H23 . . 119.7 ?
C25 C24 C23 . . 119.3(2) ?
C25 C24 O24 . . 125.3(2) ?
C23 C24 O24 . . 115.4(2) ?
C24 C25 C26 . . 120.0(2) ?
C24 C25 H25 . . 120.0 ?
C26 C25 H25 . . 120.0 ?
C21 C26 C25 . . 121.5(2) ?
C21 C26 H26 . . 119.2 ?
C25 C26 H26 . . 119.2 ?
C24 O24 C27 . . 117.4(2) ?
O24 C27 H27A . . 109.5 ?
O24 C27 H27B . . 109.5 ?
H27A C27 H27B . . 109.5 ?
O24 C27 H27C . . 109.5 ?
H27A C27 H27C . . 109.5 ?
H27B C27 H27C . . 109.5 ?
O31 C31 C32 . . 122.96(18) ?
O31 C31 C36 . . 125.38(18) ?
C32 C33 C34 . . 118.62(18) ?
C32 C33 H33 . . 120.7 ?
C34 C33 H33 . . 120.7 ?
C35 C34 C33 . . 121.41(18) ?
C35 C34 N34 . . 119.60(18) ?
C33 C34 N34 . . 118.99(19) ?
C36 C35 C34 . . 119.79(18) ?
C36 C35 H35 . . 120.1 ?
C34 C35 H35 . . 120.1 ?
C33 C32 C31 . . 124.80(17) ?
C33 C32 N32 . . 115.6(3) ?
C31 C32 N32 . . 119.6(3) ?
O32 N32 O33 . . 122.3(4) ?
O32 N32 C32 . . 119.3(6) ?
O33 N32 C32 . . 118.2(5) ?
O43 N42 O42 . . 122.0(6) ?
O34 N34 O35 . . 123.3(2) ?
O34 N34 C34 . . 118.16(19) ?
O35 N34 C34 . . 118.5(2) ?
C35 C36 C31 . . 123.71(18) ?
C35 C36 N36 . . 117.5(4) ?
C31 C36 N36 . . 118.7(4) ?
O36 N36 O37 . . 123.3(7) ?
O36 N36 C36 . . 117.9(6) ?
O37 N36 C36 . . 118.1(6) ?
O46 N46 O47 . . 121.8(10) ?

loop_
_geom_bond_atom_site_label_1
_geom_bond_atom_site_label_2
_geom_bond_site_symmetry_2
_geom_bond_distance
_geom_bond_publ_flag
N1 C6 . 1.480(3) ?
N1 C2 . 1.481(3) ?
N1 H11 . 0.92(3) ?
N1 H12 . 0.91(3) ?
C2 C3 . 1.510(3) ?
C2 H2A . 0.9700 ?
C2 H2B . 0.9700 ?
C3 N4 . 1.460(3) ?
C3 H3A . 0.9700 ?
C3 H3B . 0.9700 ?
N4 C21 . 1.430(3) ?
N4 C5 . 1.453(3) ?
C5 C6 . 1.509(3) ?
C5 H5A . 0.9700 ?
C5 H5B . 0.9700 ?
C6 H6A . 0.9700 ?
C6 H6B . 0.9700 ?
C21 C26 . 1.377(3) ?
C21 C22 . 1.393(3) ?
C22 C23 . 1.378(3) ?
C22 H22 . 0.9300 ?
C23 C24 . 1.377(3) ?
C23 H23 . 0.9300 ?
C24 C25 . 1.369(3) ?
C24 O24 . 1.380(3) ?
C25 C26 . 1.393(3) ?
C25 H25 . 0.9300 ?
C26 H26 . 0.9300 ?
O24 C27 . 1.419(4) ?
C27 H27A . 0.9600 ?
C27 H27B . 0.9600 ?
C27 H27C . 0.9600 ?
C31 O31 . 1.235(2) ?
C31 C32 . 1.448(3) ?
C31 C36 . 1.455(3) ?
C33 C32 . 1.366(3) ?
C33 C34 . 1.383(3) ?
C33 H33 . 0.9300 ?
C34 C35 . 1.375(3) ?
C34 N34 . 1.446(3) ?
C35 C36 . 1.364(3) ?
C35 H35 . 0.9300 ?
C32 N32 . 1.463(4) ?
N32 O32 . 1.218(7) ?
N32 O33 . 1.218(7) ?
N42 O43 . 1.218(7) ?
N42 O42 . 1.222(8) ?
N34 O34 . 1.217(2) ?
N34 O35 . 1.221(2) ?
C36 N36 . 1.455(5) ?
N36 O36 . 1.213(5) ?
N36 O37 . 1.218(7) ?
N46 O46 . 1.213(7) ?
N46 O47 . 1.220(8) ?

loop_
_geom_hbond_atom_site_label_D
_geom_hbond_atom_site_label_H
_geom_hbond_atom_site_label_A
_geom_hbond_site_symmetry_A
_geom_hbond_distance_DH
_geom_hbond_distance_HA
_geom_hbond_distance_DA
_geom_hbond_angle_DHA
_geom_hbond_publ_flag
N1 H11 O31 . 0.92(3) 1.81(3) 2.704(3) 163(2) no
N1 H11 O37 . 0.92(3) 2.56(3) 2.982(11) 108.7(19) no
N1 H11 O47 . 0.92(3) 2.42(3) 2.870(15) 110.1(19) no
N1 H12 O33 1_455 0.91(3) 2.12(3) 2.926(6) 148(2) no
N1 H12 O43 1_455 0.91(3) 1.92(3) 2.815(6) 168(2) no
C22 H22 Cg1 2_546 0.93 2.86 3.769(3) 164 no

loop_
_geom_torsion_atom_site_label_1
_geom_torsion_atom_site_label_2
_geom_torsion_atom_site_label_3
_geom_torsion_atom_site_label_4
_geom_torsion_site_symmetry_1
_geom_torsion_site_symmetry_2
_geom_torsion_site_symmetry_3
_geom_torsion_site_symmetry_4
_geom_torsion
_geom_torsion_publ_flag
C6 N1 C2 C3 . . . . -54.9(3) ?
N1 C2 C3 N4 . . . . 56.9(2) ?
C2 C3 N4 C21 . . . . 168.24(18) ?
C2 C3 N4 C5 . . . . -59.9(2) ?
C21 N4 C5 C6 . . . . -168.80(19) ?
C3 N4 C5 C6 . . . . 60.3(2) ?
C2 N1 C6 C5 . . . . 55.6(2) ?
N4 C5 C6 N1 . . . . -58.2(2) ?
C5 N4 C21 C26 . . . . -4.7(3) ?
C3 N4 C21 C26 . . . . 124.3(2) ?
C5 N4 C21 C22 . . . . 173.2(2) ?
C3 N4 C21 C22 . . . . -57.8(3) ?
C26 C21 C22 C23 . . . . 0.0(3) ?
N4 C21 C22 C23 . . . . -178.0(2) ?
C21 C22 C23 C24 . . . . 1.3(4) ?
C22 C23 C24 C25 . . . . -1.2(4) ?
C22 C23 C24 O24 . . . . 178.8(2) ?
C23 C24 C25 C26 . . . . -0.3(4) ?
O24 C24 C25 C26 . . . . 179.8(2) ?
C22 C21 C26 C25 . . . . -1.4(3) ?
N4 C21 C26 C25 . . . . 176.5(2) ?
C24 C25 C26 C21 . . . . 1.6(4) ?
C25 C24 O24 C27 . . . . 0.6(4) ?
C23 C24 O24 C27 . . . . -179.4(3) ?
C32 C33 C34 C35 . . . . 1.1(3) ?
C32 C33 C34 N34 . . . . -178.13(19) ?
C33 C34 C35 C36 . . . . -0.9(3) ?
N34 C34 C35 C36 . . . . 178.29(19) ?
C34 C33 C32 C31 . . . . 0.7(3) ?
C34 C33 C32 N32 . . . . 179.8(6) ?
O31 C31 C32 C33 . . . . 175.2(2) ?
C36 C31 C32 C33 . . . . -2.4(3) ?
O31 C31 C32 N32 . . . . -3.8(7) ?
C36 C31 C32 N32 . . . . 178.5(6) ?
C33 C32 N32 O32 . . . . -155.0(10) ?
C31 C32 N32 O32 . . . . 24.2(15) ?
C33 C32 N32 O33 . . . . 20.3(13) ?
C31 C32 N32 O33 . . . . -160.6(8) ?
C35 C34 N34 O34 . . . . -177.3(2) ?
C33 C34 N34 O34 . . . . 2.0(3) ?
C35 C34 N34 O35 . . . . 2.4(3) ?
C33 C34 N34 O35 . . . . -178.4(2) ?
C34 C35 C36 C31 . . . . -1.1(3) ?
C34 C35 C36 N36 . . . . -178.7(6) ?
O31 C31 C36 C35 . . . . -175.0(2) ?
C32 C31 C36 C35 . . . . 2.6(3) ?
O31 C31 C36 N36 . . . . 2.6(6) ?
C32 C31 C36 N36 . . . . -179.8(6) ?
C35 C36 N36 O36 . . . . 19.8(18) ?
C31 C36 N36 O36 . . . . -158.0(16) ?
C35 C36 N36 O37 . . . . -151.0(14) ?
C31 C36 N36 O37 . . . . 31.3(17) ?

_cod_database_fobs_code 2243310
